data_7159785
loop_
_publ_author_name
'Chaudhari, Suryakant S.'
'Nichinde, Chandrakant B.'
'Patil, Baliram R.'
'Girase, Amardipsing S.'
'Rama Krishna, Gamidi'
'Kinage, Anil K.'

_publ_section_title
;
 Base controlled rongalite-mediated reductive aldol/cyclization and
 dimerization of isatylidene malononitriles/cyanoacetates
;
_journal_issue 8
_journal_name_full 'Organic &amp; Biomolecular Chemistry'
_journal_page_first 1727
_journal_page_last 1732
_journal_paper_doi 10.1039/D3OB01794J
_journal_volume 22
_journal_year 2024
_chemical_formula_moiety 'C14 H14 N2 O4'
_chemical_formula_sum 'C14 H14 N2 O4'
_chemical_formula_weight 274.27
_space_group_crystal_system orthorhombic
_space_group_IT_number 61
_space_group_name_Hall '-P 2ac 2ab'
_space_group_name_H-M_alt 'P b c a'
_atom_sites_solution_hydrogens mixed
_audit_creation_date 2023-08-19
_audit_creation_method
;
Olex2 1.5
(compiled 2022.04.07 svn.rca3783a0 for OlexSys, GUI svn.r6498)
;
_audit_update_record
;
2023-08-19 deposited with the CCDC.	2024-01-29 downloaded from the CCDC.
;
_cell_angle_alpha 90
_cell_angle_beta 90
_cell_angle_gamma 90
_cell_formula_units_Z 8
_cell_length_a 7.8790(3)
_cell_length_b 12.9879(4)
_cell_length_c 25.3279(9)
_cell_measurement_reflns_used 9902
_cell_measurement_temperature 100(2)
_cell_measurement_theta_max 28.67
_cell_measurement_theta_min 3.05
_cell_volume 2591.85(16)
_computing_cell_refinement 'SAINT V8.40A (Bruker, 2019)'
_computing_data_reduction 'SAINT V8.40A (Bruker, 2019)'
_computing_molecular_graphics 'Olex2 1.5 (Dolomanov et al., 2009)'
_computing_publication_material 'Olex2 1.5 (Dolomanov et al., 2009)'
_computing_structure_refinement 'SHELXL 2018/3 (Sheldrick, 2015)'
_computing_structure_solution 'SHELXT 2014/5 (Sheldrick, 2014)'
_diffrn_ambient_temperature 100.00
_diffrn_measured_fraction_theta_full 0.998
_diffrn_measured_fraction_theta_max 0.998
_diffrn_measurement_device_type 'Bruker APEX-II CCD'
_diffrn_measurement_method '\f and \w scans'
_diffrn_radiation_type MoK\a
_diffrn_radiation_wavelength 0.71073
_diffrn_reflns_av_R_equivalents 0.0525
_diffrn_reflns_av_unetI/netI 0.0279
_diffrn_reflns_Laue_measured_fraction_full 0.998
_diffrn_reflns_Laue_measured_fraction_max 0.998
_diffrn_reflns_limit_h_max 10
_diffrn_reflns_limit_h_min -10
_diffrn_reflns_limit_k_max 15
_diffrn_reflns_limit_k_min -17
_diffrn_reflns_limit_l_max 24
_diffrn_reflns_limit_l_min -34
_diffrn_reflns_number 30373
_diffrn_reflns_point_group_measured_fraction_full 0.998
_diffrn_reflns_point_group_measured_fraction_max 0.998
_diffrn_reflns_theta_full 25.242
_diffrn_reflns_theta_max 28.729
_diffrn_reflns_theta_min 3.045
_diffrn_source_current 1.4
_diffrn_source_power 0.07
_diffrn_source_voltage 50.0
_diffrn_standards_number 0
_exptl_absorpt_coefficient_mu 0.105
_exptl_absorpt_correction_T_max 0.7458
_exptl_absorpt_correction_T_min 0.6015
_exptl_absorpt_correction_type none
_exptl_absorpt_process_details
;
SADABS-2016/2 (Bruker,2016/2) was used for absorption correction.
wR2(int) was 0.1104 before and 0.0634 after correction.
The Ratio of minimum to maximum transmission is 0.8065.
The \l/2 correction factor is Not present.
;
_exptl_crystal_colour white
_exptl_crystal_colour_primary white
_exptl_crystal_density_diffrn 1.406
_exptl_crystal_description PLATE
_exptl_crystal_F_000 1152
_exptl_crystal_size_max 0.27
_exptl_crystal_size_mid 0.12
_exptl_crystal_size_min 0.09
_refine_diff_density_max 0.334
_refine_diff_density_min -0.231
_refine_diff_density_rms 0.046
_refine_ls_extinction_method none
_refine_ls_goodness_of_fit_ref 1.068
_refine_ls_hydrogen_treatment mixed
_refine_ls_matrix_type full
_refine_ls_number_parameters 190
_refine_ls_number_reflns 3358
_refine_ls_number_restraints 0
_refine_ls_restrained_S_all 1.068
_refine_ls_R_factor_all 0.0470
_refine_ls_R_factor_gt 0.0394
_refine_ls_shift/su_max 0.001
_refine_ls_shift/su_mean 0.000
_refine_ls_structure_factor_coef Fsqd
_refine_ls_weighting_details 'w=1/[\s^2^(Fo^2^)+(0.0466P)^2^+1.0674P] where P=(Fo^2^+2Fc^2^)/3'
_refine_ls_weighting_scheme calc
_refine_ls_wR_factor_gt 0.0979
_refine_ls_wR_factor_ref 0.1029
_reflns_Friedel_coverage 0.000
_reflns_number_gt 2904
_reflns_number_total 3358
_reflns_threshold_expression 'I > 2\s(I)'
_cod_data_source_file d3ob01794j2.cif
_cod_data_source_block 2aa
_cod_depositor_comments 'Adding full bibliography for 7159784--7159787.cif.'
_cod_database_code 7159785
_publcif_datablock.id {c6d37097-513b-48a7-aeee-217e3c7154af}

_shelx_shelxl_version_number 2018/3
_shelx_space_group_comment
;
The symmetry employed for this shelxl refinement is uniquely defined
by the following loop, which should always be used as a source of
symmetry information in preference to the above space-group names.
They are only intended as comments.
;
_shelx_estimated_absorpt_t_max 0.950
_shelx_estimated_absorpt_t_min 0.930
_olex2_refinement_description
;
1. Fixed Uiso
 At 1.2 times of:
  All C(H) groups, All C(H,H) groups, All N(H) groups
 At 1.5 times of:
  All C(H,H,H) groups
2.a Secondary CH2 refined with riding coordinates:
 C9(H9A,H9B), C13(H13A,H13B)
2.b Aromatic/amide H refined with riding coordinates:
 N1(H1), C4(H4), C7(H7), C5(H5), C6(H6)
2.c Idealised Me refined as rotating group:
 C14(H14A,H14B,H14C)
;
_olex2_submission_special_instructions 'No special instructions were received'
_publcif_funding_html
;
;

loop_
_space_group_symop_operation_xyz
'x, y, z'
'-x+1/2, -y, z+1/2'
'-x, y+1/2, -z+1/2'
'x+1/2, -y+1/2, -z'
'-x, -y, -z'
'x-1/2, y, -z-1/2'
'x, -y-1/2, z-1/2'
'-x-1/2, y-1/2, z'

loop_
_atom_site_label
_atom_site_type_symbol
_atom_site_fract_x
_atom_site_fract_y
_atom_site_fract_z
_atom_site_U_iso_or_equiv
_atom_site_adp_type
_atom_site_occupancy
_atom_site_site_symmetry_order
_atom_site_calc_flag
_atom_site_refinement_flags_posn
_atom_site_refinement_flags_adp
_atom_site_refinement_flags_occupancy
_atom_site_disorder_assembly
_atom_site_disorder_group
O4 O 0.78775(10) 0.80326(6) 0.62373(3) 0.01719(19) Uani 1 1 d . . . . .
N2 N 0.63113(15) 0.52590(8) 0.70920(4) 0.0197(2) Uani 1 1 d . . . . .
H2A H 0.745(2) 0.5244(13) 0.7056(6) 0.030(4) Uiso 1 1 d . . . . .
H2B H 0.577(2) 0.4839(13) 0.7308(7) 0.029(4) Uiso 1 1 d . . . . .
O1 O 0.55561(12) 0.89638(7) 0.72175(3) 0.0218(2) Uani 1 1 d . . . . .
O3 O 0.89660(11) 0.65203(6) 0.65346(3) 0.01926(19) Uani 1 1 d . . . . .
O2 O 0.38456(11) 0.61394(6) 0.70641(3) 0.01935(19) Uani 1 1 d . . . . .
N1 N 0.47011(13) 0.94452(7) 0.63848(4) 0.0200(2) Uani 1 1 d . . . . .
H1 H 0.482727 1.011568 0.641610 0.024 Uiso 1 1 calc R U . . .
C12 C 0.77433(15) 0.71034(8) 0.64784(4) 0.0143(2) Uani 1 1 d . . . . .
C11 C 0.60480(15) 0.69332(8) 0.66494(4) 0.0143(2) Uani 1 1 d . . . . .
C1 C 0.50149(15) 0.87600(8) 0.67756(5) 0.0169(2) Uani 1 1 d . . . . .
C10 C 0.55006(15) 0.60981(8) 0.69355(4) 0.0153(2) Uani 1 1 d . . . . .
C2 C 0.45818(14) 0.76710(8) 0.65752(4) 0.0145(2) Uani 1 1 d . . . . .
C3 C 0.40412(15) 0.78899(9) 0.60136(5) 0.0160(2) Uani 1 1 d . . . . .
C8 C 0.41478(15) 0.89486(9) 0.59224(5) 0.0187(2) Uani 1 1 d . . . . .
C9 C 0.32084(16) 0.71551(9) 0.69282(5) 0.0187(2) Uani 1 1 d . . . . .
H9A H 0.301613 0.756777 0.725131 0.022 Uiso 1 1 calc R U . . .
H9B H 0.212196 0.709794 0.673397 0.022 Uiso 1 1 calc R U . . .
C4 C 0.34742(16) 0.72419(9) 0.56192(5) 0.0209(3) Uani 1 1 d . . . . .
H4 H 0.339698 0.652086 0.567750 0.025 Uiso 1 1 calc R U . . .
C13 C 0.95539(15) 0.83912(9) 0.60989(5) 0.0205(2) Uani 1 1 d . . . . .
H13A H 1.013517 0.788250 0.587078 0.025 Uiso 1 1 calc R U . . .
H13B H 1.024572 0.849906 0.642046 0.025 Uiso 1 1 calc R U . . .
C7 C 0.37342(18) 0.93789(10) 0.54401(5) 0.0264(3) Uani 1 1 d . . . . .
H7 H 0.383749 1.009804 0.537954 0.032 Uiso 1 1 calc R U . . .
C14 C 0.93106(17) 0.93959(9) 0.58073(6) 0.0247(3) Uani 1 1 d . . . . .
H14A H 1.042045 0.970429 0.573308 0.037 Uiso 1 1 calc R U . . .
H14B H 0.864003 0.986820 0.602534 0.037 Uiso 1 1 calc R U . . .
H14C H 0.871355 0.926664 0.547439 0.037 Uiso 1 1 calc R U . . .
C5 C 0.30151(18) 0.76672(11) 0.51319(5) 0.0275(3) Uani 1 1 d . . . . .
H5 H 0.260184 0.723354 0.485863 0.033 Uiso 1 1 calc R U . . .
C6 C 0.31596(19) 0.87155(12) 0.50460(5) 0.0304(3) Uani 1 1 d . . . . .
H6 H 0.286061 0.898948 0.471087 0.036 Uiso 1 1 calc R U . . .

loop_
_atom_site_aniso_label
_atom_site_aniso_U_11
_atom_site_aniso_U_22
_atom_site_aniso_U_33
_atom_site_aniso_U_23
_atom_site_aniso_U_13
_atom_site_aniso_U_12
O4 0.0136(4) 0.0133(4) 0.0247(4) 0.0046(3) 0.0042(3) 0.0000(3)
N2 0.0181(5) 0.0180(5) 0.0230(5) 0.0084(4) -0.0001(4) -0.0007(4)
O1 0.0209(4) 0.0209(4) 0.0236(4) -0.0078(3) 0.0018(4) 0.0004(3)
O3 0.0168(4) 0.0146(4) 0.0263(4) 0.0024(3) 0.0006(3) 0.0024(3)
O2 0.0157(4) 0.0183(4) 0.0240(4) 0.0068(3) 0.0029(3) -0.0016(3)
N1 0.0208(5) 0.0114(4) 0.0280(5) 0.0000(4) 0.0035(4) 0.0009(4)
C12 0.0164(5) 0.0114(4) 0.0151(5) -0.0004(4) 0.0002(4) -0.0004(4)
C11 0.0152(5) 0.0116(5) 0.0160(5) 0.0004(4) 0.0006(4) 0.0005(4)
C1 0.0128(5) 0.0147(5) 0.0231(6) -0.0023(4) 0.0046(4) 0.0011(4)
C10 0.0149(5) 0.0159(5) 0.0150(5) -0.0002(4) -0.0001(4) -0.0029(4)
C2 0.0141(5) 0.0125(5) 0.0168(5) -0.0002(4) 0.0021(4) -0.0001(4)
C3 0.0134(5) 0.0157(5) 0.0191(5) 0.0016(4) 0.0030(4) 0.0025(4)
C8 0.0158(6) 0.0170(5) 0.0234(6) 0.0024(4) 0.0054(4) 0.0037(4)
C9 0.0166(6) 0.0163(5) 0.0232(6) 0.0028(4) 0.0050(4) 0.0002(4)
C4 0.0189(6) 0.0208(6) 0.0229(6) -0.0022(5) 0.0006(5) 0.0036(5)
C13 0.0136(5) 0.0168(5) 0.0311(6) 0.0035(5) 0.0055(5) -0.0007(4)
C7 0.0265(7) 0.0244(6) 0.0283(7) 0.0097(5) 0.0079(5) 0.0089(5)
C14 0.0243(7) 0.0172(5) 0.0325(7) 0.0046(5) 0.0076(5) -0.0031(5)
C5 0.0263(7) 0.0359(7) 0.0202(6) -0.0048(5) -0.0019(5) 0.0098(6)
C6 0.0312(7) 0.0394(8) 0.0205(6) 0.0071(5) 0.0035(5) 0.0158(6)

loop_
_atom_type_symbol
_atom_type_description
_atom_type_scat_dispersion_real
_atom_type_scat_dispersion_imag
_atom_type_scat_source
C C 0.0033 0.0016 'International Tables Vol C Tables 4.2.6.8 and 6.1.1.4'
H H 0.0000 0.0000 'International Tables Vol C Tables 4.2.6.8 and 6.1.1.4'
N N 0.0061 0.0033 'International Tables Vol C Tables 4.2.6.8 and 6.1.1.4'
O O 0.0106 0.0060 'International Tables Vol C Tables 4.2.6.8 and 6.1.1.4'

loop_
_geom_angle_atom_site_label_1
_geom_angle_atom_site_label_2
_geom_angle_atom_site_label_3
_geom_angle
_geom_angle_site_symmetry_1
_geom_angle_site_symmetry_3
_geom_angle_publ_flag
C12 O4 C13 117.88(9) . . ?
H2A N2 H2B 122.0(15) . . ?
C10 N2 H2A 117.9(11) . . ?
C10 N2 H2B 117.5(11) . . ?
C10 O2 C9 108.28(9) . . ?
C1 N1 H1 124.3 . . ?
C1 N1 C8 111.34(9) . . ?
C8 N1 H1 124.3 . . ?
O4 C12 C11 110.41(9) . . ?
O3 C12 O4 122.49(10) . . ?
O3 C12 C11 127.10(10) . . ?
C12 C11 C2 125.54(10) . . ?
C10 C11 C12 125.34(10) . . ?
C10 C11 C2 109.01(10) . . ?
O1 C1 N1 126.07(11) . . ?
O1 C1 C2 125.14(10) . . ?
N1 C1 C2 108.80(10) . . ?
N2 C10 O2 115.34(10) . . ?
N2 C10 C11 131.02(11) . . ?
O2 C10 C11 113.62(10) . . ?
C11 C2 C1 111.81(9) . . ?
C11 C2 C9 100.78(9) . . ?
C1 C2 C9 111.11(9) . . ?
C3 C2 C11 116.81(9) . . ?
C3 C2 C1 101.52(9) . . ?
C3 C2 C9 115.20(10) . . ?
C8 C3 C2 108.88(10) . . ?
C4 C3 C2 131.10(10) . . ?
C4 C3 C8 120.01(11) . . ?
C3 C8 N1 109.43(10) . . ?
C7 C8 N1 128.58(11) . . ?
C7 C8 C3 121.99(12) . . ?
O2 C9 C2 106.68(9) . . ?
O2 C9 H9A 110.4 . . ?
O2 C9 H9B 110.4 . . ?
C2 C9 H9A 110.4 . . ?
C2 C9 H9B 110.4 . . ?
H9A C9 H9B 108.6 . . ?
C3 C4 H4 120.6 . . ?
C3 C4 C5 118.75(12) . . ?
C5 C4 H4 120.6 . . ?
O4 C13 H13A 110.5 . . ?
O4 C13 H13B 110.5 . . ?
O4 C13 C14 106.33(10) . . ?
H13A C13 H13B 108.7 . . ?
C14 C13 H13A 110.5 . . ?
C14 C13 H13B 110.5 . . ?
C8 C7 H7 121.3 . . ?
C8 C7 C6 117.35(12) . . ?
C6 C7 H7 121.3 . . ?
C13 C14 H14A 109.5 . . ?
C13 C14 H14B 109.5 . . ?
C13 C14 H14C 109.5 . . ?
H14A C14 H14B 109.5 . . ?
H14A C14 H14C 109.5 . . ?
H14B C14 H14C 109.5 . . ?
C4 C5 H5 119.8 . . ?
C6 C5 C4 120.39(13) . . ?
C6 C5 H5 119.8 . . ?
C7 C6 H6 119.3 . . ?
C5 C6 C7 121.48(12) . . ?
C5 C6 H6 119.3 . . ?

loop_
_geom_bond_atom_site_label_1
_geom_bond_atom_site_label_2
_geom_bond_distance
_geom_bond_site_symmetry_2
_geom_bond_publ_flag
O4 C12 1.3566(13) . ?
O4 C13 1.4438(14) . ?
N2 H2A 0.899(19) . ?
N2 H2B 0.883(18) . ?
N2 C10 1.3240(15) . ?
O1 C1 1.2267(15) . ?
O3 C12 1.2336(14) . ?
O2 C10 1.3451(14) . ?
O2 C9 1.4530(14) . ?
N1 H1 0.8800 . ?
N1 C1 1.3538(16) . ?
N1 C8 1.4062(16) . ?
C12 C11 1.4214(16) . ?
C11 C10 1.3739(15) . ?
C11 C2 1.5127(15) . ?
C1 C2 1.5409(15) . ?
C2 C3 1.5120(16) . ?
C2 C9 1.5553(16) . ?
C3 C8 1.3968(16) . ?
C3 C4 1.3803(17) . ?
C8 C7 1.3824(18) . ?
C9 H9A 0.9900 . ?
C9 H9B 0.9900 . ?
C4 H4 0.9500 . ?
C4 C5 1.3998(18) . ?
C13 H13A 0.9900 . ?
C13 H13B 0.9900 . ?
C13 C14 1.5116(17) . ?
C7 H7 0.9500 . ?
C7 C6 1.394(2) . ?
C14 H14A 0.9800 . ?
C14 H14B 0.9800 . ?
C14 H14C 0.9800 . ?
C5 H5 0.9500 . ?
C5 C6 1.384(2) . ?
C6 H6 0.9500 . ?

loop_
_geom_torsion_atom_site_label_1
_geom_torsion_atom_site_label_2
_geom_torsion_atom_site_label_3
_geom_torsion_atom_site_label_4
_geom_torsion
_geom_torsion_site_symmetry_1
_geom_torsion_site_symmetry_2
_geom_torsion_site_symmetry_3
_geom_torsion_site_symmetry_4
_geom_torsion_publ_flag
O4 C12 C11 C10 -175.78(11) . . . . ?
O4 C12 C11 C2 0.21(15) . . . . ?
O1 C1 C2 C11 -53.10(15) . . . . ?
O1 C1 C2 C3 -178.37(11) . . . . ?
O1 C1 C2 C9 58.65(15) . . . . ?
O3 C12 C11 C10 3.69(19) . . . . ?
O3 C12 C11 C2 179.69(11) . . . . ?
N1 C1 C2 C11 126.84(10) . . . . ?
N1 C1 C2 C3 1.58(12) . . . . ?
N1 C1 C2 C9 -121.41(11) . . . . ?
N1 C8 C7 C6 -177.87(12) . . . . ?
C12 O4 C13 C14 176.27(10) . . . . ?
C12 C11 C10 N2 -4.2(2) . . . . ?
C12 C11 C10 O2 177.68(10) . . . . ?
C12 C11 C2 C1 -51.87(14) . . . . ?
C12 C11 C2 C3 64.44(15) . . . . ?
C12 C11 C2 C9 -169.98(11) . . . . ?
C11 C2 C3 C8 -122.38(11) . . . . ?
C11 C2 C3 C4 59.07(17) . . . . ?
C11 C2 C9 O2 -11.47(11) . . . . ?
C1 N1 C8 C3 1.77(14) . . . . ?
C1 N1 C8 C7 -178.75(12) . . . . ?
C1 C2 C3 C8 -0.53(12) . . . . ?
C1 C2 C3 C4 -179.08(12) . . . . ?
C1 C2 C9 O2 -130.09(10) . . . . ?
C10 O2 C9 C2 12.91(12) . . . . ?
C10 C11 C2 C1 124.68(10) . . . . ?
C10 C11 C2 C3 -119.02(11) . . . . ?
C10 C11 C2 C9 6.56(12) . . . . ?
C2 C11 C10 N2 179.22(12) . . . . ?
C2 C11 C10 O2 1.13(14) . . . . ?
C2 C3 C8 N1 -0.65(13) . . . . ?
C2 C3 C8 C7 179.83(11) . . . . ?
C2 C3 C4 C5 178.44(12) . . . . ?
C3 C2 C9 O2 115.19(10) . . . . ?
C3 C8 C7 C6 1.55(19) . . . . ?
C3 C4 C5 C6 1.2(2) . . . . ?
C8 N1 C1 O1 177.84(11) . . . . ?
C8 N1 C1 C2 -2.10(13) . . . . ?
C8 C3 C4 C5 0.02(18) . . . . ?
C8 C7 C6 C5 -0.3(2) . . . . ?
C9 O2 C10 N2 172.50(10) . . . . ?
C9 O2 C10 C11 -9.09(13) . . . . ?
C9 C2 C3 C8 119.62(11) . . . . ?
C9 C2 C3 C4 -58.93(17) . . . . ?
C4 C3 C8 N1 178.09(11) . . . . ?
C4 C3 C8 C7 -1.44(18) . . . . ?
C4 C5 C6 C7 -1.1(2) . . . . ?
C13 O4 C12 O3 -7.32(16) . . . . ?
C13 O4 C12 C11 172.18(10) . . . . ?

loop_
_publcif_info_exptl_table_extra_item
sin_theta_over_lambda_max

loop_
_publcif_info_exptl_table_header_item
?
